data_2021014
loop_
_publ_author_name
'Ptashkina, Evgeniya A.'
'Kabanova, Elizaveta G.'
'Tursina, Anna I.'
'Yatsenko, Alexandr V.'
'Kuznetsov, Victor N.'

_publ_section_title
;
 Synthesis and crystal structure of a new Cu~3~Au-type ternary phase in
 the Au--In--Pd system: distribution of atoms over crystallographic
 positions
;
_journal_coeditor_code QP3003
_journal_issue 3
_journal_name_full 'Acta Crystallographica Section C'
_journal_page_first
;
;
_journal_paper_doi 10.1107/S2053229618001973
_journal_volume 74
_journal_year 2018
_chemical_formula_iupac 'Au1.49 In0.89 Pd1.62'
_chemical_formula_sum 'Au1.49 In0.89 Pd1.62'
_chemical_formula_weight 568.20
_chemical_name_systematic
;
Gold indium dipalladium
;
_space_group_crystal_system cubic
_space_group_IT_number 221
_space_group_name_Hall '-P 4 2 3'
_space_group_name_H-M_alt 'P m -3 m'
_symmetry_space_group_name_Hall '-P 4 2 3'
_symmetry_space_group_name_H-M 'P m -3 m'
_audit_creation_method SHELXL-2014/6
_cell_angle_alpha 90
_cell_angle_beta 90
_cell_angle_gamma 90
_cell_formula_units_Z 1
_cell_length_a 4.0408(10)
_cell_length_b 4.0408(10)
_cell_length_c 4.0408(10)
_cell_measurement_reflns_used 24
_cell_measurement_temperature 295(2)
_cell_measurement_theta_max 21.14
_cell_measurement_theta_min 21.03
_cell_volume 65.98(3)
_computing_data_collection
;
<i>CAD-4 Diffractometer Control Software</i> (Enraf--Nonius, 1993)
;
_computing_data_reduction
;
PROFIT (Strel'tsov & Zavodnik, 1989)
;
_computing_molecular_graphics
;
DIAMOND (Brandenburg, 2007)
;
_computing_publication_material
;
publCIF (Westrip, 2010)
;
_computing_structure_refinement
;
SHELXL2014 (Sheldrick, 2015)
;
_diffrn_ambient_temperature 295(2)
_diffrn_measured_fraction_theta_full 1.000
_diffrn_measured_fraction_theta_max 1.000
_diffrn_measurement_device_type 'Nonius CAD-4'
_diffrn_measurement_method 'profile data from omega scans'
_diffrn_radiation_type AgK\a
_diffrn_radiation_wavelength 0.56087
_diffrn_reflns_av_R_equivalents 0.0533
_diffrn_reflns_limit_h_max 10
_diffrn_reflns_limit_h_min -10
_diffrn_reflns_limit_k_max 10
_diffrn_reflns_limit_k_min 0
_diffrn_reflns_limit_l_max 10
_diffrn_reflns_limit_l_min 0
_diffrn_reflns_number 1263
_diffrn_reflns_theta_full 19.665
_diffrn_reflns_theta_max 44.500
_diffrn_reflns_theta_min 3.980
_diffrn_standards_decay_% 0
_diffrn_standards_interval_time 120
_diffrn_standards_number 2
_exptl_absorpt_coefficient_mu 54.645
_exptl_absorpt_correction_T_max 0.245
_exptl_absorpt_correction_T_min 0.0792
_exptl_absorpt_correction_type empirical
_exptl_absorpt_process_details
;
[psi-scan (North <i>et al.</i>, 1968) followed by multiscan (Blessing,
1995)]
;
_exptl_crystal_colour black
_exptl_crystal_density_diffrn 14.300
_exptl_crystal_density_method 'not measured'
_exptl_crystal_description 'irregular plate'
_exptl_crystal_F_000 236
_exptl_crystal_size_max 0.105
_exptl_crystal_size_mid 0.085
_exptl_crystal_size_min 0.050
_refine_diff_density_max 2.254
_refine_diff_density_min -2.390
_refine_ls_extinction_coef 0.027(4)
_refine_ls_extinction_expression Fc^*^=kFc[1+0.001xFc^2^\l^3^/sin(2\q)]^-1/4^
_refine_ls_extinction_method
;
SHELXL2014 (Sheldrick, 2015)
;
_refine_ls_goodness_of_fit_ref 0.958
_refine_ls_hydrogen_treatment undef
_refine_ls_matrix_type full
_refine_ls_number_parameters 7
_refine_ls_number_reflns 148
_refine_ls_number_restraints 1
_refine_ls_restrained_S_all 0.954
_refine_ls_R_factor_all 0.0322
_refine_ls_R_factor_gt 0.0263
_refine_ls_shift/su_max 0.000
_refine_ls_shift/su_mean 0.000
_refine_ls_structure_factor_coef Fsqd
_refine_ls_weighting_details 'w=1/[\s^2^(Fo^2^)+(0.0128P)^2^] where P=(Fo^2^+2Fc^2^)/3'
_refine_ls_weighting_scheme calc
_refine_ls_wR_factor_gt 0.0462
_refine_ls_wR_factor_ref 0.0497
_reflns_number_gt 117
_reflns_number_total 148
_reflns_threshold_expression 'I > 2\s(I)'
_cod_data_source_file qp3003sup1.cif
_cod_data_source_block 2A
_cod_original_cell_volume 65.98(5)
_cod_database_code 2021014
_shelx_space_group_comment
;
The symmetry employed for this shelxl refinement is uniquely defined
by the following loop, which should always be used as a source of
symmetry information in preference to the above space-group names.
They are only intended as comments.
;
_shelxl_version_number 2014/6

loop_
_space_group_symop_operation_xyz
'x, y, z'
'x, -y, -z'
'-x, -y, z'
'-x, y, -z'
'-y, x, z'
'y, x, -z'
'y, -x, z'
'-y, -x, -z'
'y, z, x'
'-y, -z, x'
'y, -z, -x'
'-y, z, -x'
'-z, y, x'
'-z, -y, -x'
'z, -y, x'
'z, y, -x'
'z, x, y'
'-z, x, -y'
'-z, -x, y'
'z, -x, -y'
'-x, -z, -y'
'-x, z, y'
'x, -z, y'
'x, z, -y'
'-x, -y, -z'
'-x, y, z'
'x, y, -z'
'x, -y, z'
'y, -x, -z'
'-y, -x, z'
'-y, x, -z'
'y, x, z'
'-y, -z, -x'
'y, z, -x'
'-y, z, x'
'y, -z, x'
'z, -y, -x'
'z, y, x'
'-z, y, -x'
'-z, -y, x'
'-z, -x, -y'
'z, -x, y'
'z, x, -y'
'-z, x, y'
'x, z, y'
'x, -z, -y'
'-x, z, -y'
'-x, -z, y'

loop_
_atom_site_type_symbol
_atom_site_label
_atom_site_fract_x
_atom_site_fract_y
_atom_site_fract_z
_atom_site_U_iso_or_equiv
_atom_site_adp_type
_atom_site_calc_flag
_atom_site_occupancy
Pd Pd1 0.0000 0.0000 0.0000 0.0140(2) Uani d 0.082(4)
In In2 0.0000 0.0000 0.0000 0.0140(2) Uani d 0.888
Au Au3 0.0000 0.0000 0.0000 0.0140(2) Uani d 0.029(4)
Pd Pd5 0.0000 0.5000 0.5000 0.01117(9) Uani d 0.5125(19)
Au Au4 0.0000 0.5000 0.5000 0.01117(9) Uani d 0.4875(19)

loop_
_atom_site_aniso_label
_atom_site_aniso_U_11
_atom_site_aniso_U_22
_atom_site_aniso_U_33
_atom_site_aniso_U_12
_atom_site_aniso_U_13
_atom_site_aniso_U_23
Pd1 0.0140(2) 0.0140(2) 0.0140(2) 0.000 0.000 0.000
In2 0.0140(2) 0.0140(2) 0.0140(2) 0.000 0.000 0.000
Au3 0.0140(2) 0.0140(2) 0.0140(2) 0.000 0.000 0.000
Pd5 0.01058(13) 0.01146(11) 0.01146(11) 0.000 0.000 0.000
Au4 0.01058(13) 0.01146(11) 0.01146(11) 0.000 0.000 0.000

loop_
_atom_type_symbol
_atom_type_description
_atom_type_scat_dispersion_real
_atom_type_scat_dispersion_imag
_atom_type_scat_source
Au Au -0.7638 5.9978 'International Tables Vol C Tables 4.2.6.8 and 6.1.1.4'
In In -1.2843 0.8542 'International Tables Vol C Tables 4.2.6.8 and 6.1.1.4'
Pd Pd -1.9556 0.6546 'International Tables Vol C Tables 4.2.6.8 and 6.1.1.4'

loop_
_geom_angle_atom_site_label_1
_geom_angle_atom_site_label_2
_geom_angle_atom_site_label_3
_geom_angle_site_symmetry_1
_geom_angle_site_symmetry_3
_geom_angle
Au4 Pd1 Pd5 9 . 60.0
Au4 Pd1 Au4 9 . 60.0
Pd5 Pd1 Au4 . . 0.0
Au4 Pd1 Pd5 9 1_544 120.0
Pd5 Pd1 Pd5 . 1_544 180.0
Au4 Pd1 Pd5 . 1_544 180.0
Au4 Pd1 Au4 9 9_445 180.0
Pd5 Pd1 Au4 . 9_445 120.0
Au4 Pd1 Au4 . 9_445 120.0
Pd5 Pd1 Au4 1_544 9_445 60.0
Au4 Pd1 Au4 9 5_655 60.0
Pd5 Pd1 Au4 . 5_655 60.0
Au4 Pd1 Au4 . 5_655 60.0
Pd5 Pd1 Au4 1_544 5_655 120.0
Au4 Pd1 Au4 9_445 5_655 120.0
Au4 Pd1 Pd5 9 5_554 120.0
Pd5 Pd1 Pd5 . 5_554 120.0
Au4 Pd1 Pd5 . 5_554 120.0
Pd5 Pd1 Pd5 1_544 5_554 60.0
Au4 Pd1 Pd5 9_445 5_554 60.0
Au4 Pd1 Pd5 5_655 5_554 180.0
Au4 Pd1 Au4 9 5_554 120.0
Pd5 Pd1 Au4 . 5_554 120.0
Au4 Pd1 Au4 . 5_554 120.0
Pd5 Pd1 Au4 1_544 5_554 60.0
Au4 Pd1 Au4 9_445 5_554 60.0
Au4 Pd1 Au4 5_655 5_554 180.0
Pd5 Pd1 Au4 5_554 5_554 0.0
Au4 Pd1 Au4 9 1_544 120.0
Pd5 Pd1 Au4 . 1_544 180.0
Au4 Pd1 Au4 . 1_544 180.0
Pd5 Pd1 Au4 1_544 1_544 0.0
Au4 Pd1 Au4 9_445 1_544 60.0
Au4 Pd1 Au4 5_655 1_544 120.0
Pd5 Pd1 Au4 5_554 1_544 60.0
Au4 Pd1 Au4 5_554 1_544 60.0
Au4 Pd1 Pd5 9 5_655 60.0
Pd5 Pd1 Pd5 . 5_655 60.0
Au4 Pd1 Pd5 . 5_655 60.0
Pd5 Pd1 Pd5 1_544 5_655 120.0
Au4 Pd1 Pd5 9_445 5_655 120.0
Au4 Pd1 Pd5 5_655 5_655 0.0
Pd5 Pd1 Pd5 5_554 5_655 180.0
Au4 Pd1 Pd5 5_554 5_655 180.0
Au4 Pd1 Pd5 1_544 5_655 120.0
Au4 Pd1 Pd5 9 9_445 180.0
Pd5 Pd1 Pd5 . 9_445 120.0
Au4 Pd1 Pd5 . 9_445 120.0
Pd5 Pd1 Pd5 1_544 9_445 60.0
Au4 Pd1 Pd5 9_445 9_445 0.0
Au4 Pd1 Pd5 5_655 9_445 120.0
Pd5 Pd1 Pd5 5_554 9_445 60.0
Au4 Pd1 Pd5 5_554 9_445 60.0
Au4 Pd1 Pd5 1_544 9_445 60.0
Pd5 Pd1 Pd5 5_655 9_445 120.0
Au4 Pd1 Pd5 9 9 0.0
Pd5 Pd1 Pd5 . 9 60.0
Au4 Pd1 Pd5 . 9 60.0
Pd5 Pd1 Pd5 1_544 9 120.0
Au4 Pd1 Pd5 9_445 9 180.0
Au4 Pd1 Pd5 5_655 9 60.0
Pd5 Pd1 Pd5 5_554 9 120.0
Au4 Pd1 Pd5 5_554 9 120.0
Au4 Pd1 Pd5 1_544 9 120.0
Pd5 Pd1 Pd5 5_655 9 60.0
Pd5 Pd1 Pd5 9_445 9 180.0
Au4 In2 Pd5 9 . 60.0
Au4 In2 Au4 9 . 60.0
Pd5 In2 Au4 . . 0.0
Au4 In2 Pd5 9 1_544 120.0
Pd5 In2 Pd5 . 1_544 180.0
Au4 In2 Pd5 . 1_544 180.0
Au4 In2 Au4 9 9_445 180.0
Pd5 In2 Au4 . 9_445 120.0
Au4 In2 Au4 . 9_445 120.0
Pd5 In2 Au4 1_544 9_445 60.0
Au4 In2 Au4 9 5_655 60.0
Pd5 In2 Au4 . 5_655 60.0
Au4 In2 Au4 . 5_655 60.0
Pd5 In2 Au4 1_544 5_655 120.0
Au4 In2 Au4 9_445 5_655 120.0
Au4 In2 Pd5 9 5_554 120.0
Pd5 In2 Pd5 . 5_554 120.0
Au4 In2 Pd5 . 5_554 120.0
Pd5 In2 Pd5 1_544 5_554 60.0
Au4 In2 Pd5 9_445 5_554 60.0
Au4 In2 Pd5 5_655 5_554 180.0
Au4 In2 Au4 9 5_554 120.0
Pd5 In2 Au4 . 5_554 120.0
Au4 In2 Au4 . 5_554 120.0
Pd5 In2 Au4 1_544 5_554 60.0
Au4 In2 Au4 9_445 5_554 60.0
Au4 In2 Au4 5_655 5_554 180.0
Pd5 In2 Au4 5_554 5_554 0.0
Au4 In2 Au4 9 1_544 120.0
Pd5 In2 Au4 . 1_544 180.0
Au4 In2 Au4 . 1_544 180.0
Pd5 In2 Au4 1_544 1_544 0.0
Au4 In2 Au4 9_445 1_544 60.0
Au4 In2 Au4 5_655 1_544 120.0
Pd5 In2 Au4 5_554 1_544 60.0
Au4 In2 Au4 5_554 1_544 60.0
Au4 In2 Pd5 9 5_655 60.0
Pd5 In2 Pd5 . 5_655 60.0
Au4 In2 Pd5 . 5_655 60.0
Pd5 In2 Pd5 1_544 5_655 120.0
Au4 In2 Pd5 9_445 5_655 120.0
Au4 In2 Pd5 5_655 5_655 0.0
Pd5 In2 Pd5 5_554 5_655 180.0
Au4 In2 Pd5 5_554 5_655 180.0
Au4 In2 Pd5 1_544 5_655 120.0
Au4 In2 Pd5 9 9_445 180.0
Pd5 In2 Pd5 . 9_445 120.0
Au4 In2 Pd5 . 9_445 120.0
Pd5 In2 Pd5 1_544 9_445 60.0
Au4 In2 Pd5 9_445 9_445 0.0
Au4 In2 Pd5 5_655 9_445 120.0
Pd5 In2 Pd5 5_554 9_445 60.0
Au4 In2 Pd5 5_554 9_445 60.0
Au4 In2 Pd5 1_544 9_445 60.0
Pd5 In2 Pd5 5_655 9_445 120.0
Au4 In2 Pd5 9 9 0.0
Pd5 In2 Pd5 . 9 60.0
Au4 In2 Pd5 . 9 60.0
Pd5 In2 Pd5 1_544 9 120.0
Au4 In2 Pd5 9_445 9 180.0
Au4 In2 Pd5 5_655 9 60.0
Pd5 In2 Pd5 5_554 9 120.0
Au4 In2 Pd5 5_554 9 120.0
Au4 In2 Pd5 1_544 9 120.0
Pd5 In2 Pd5 5_655 9 60.0
Pd5 In2 Pd5 9_445 9 180.0
Au4 Au3 Pd5 9 . 60.0
Au4 Au3 Au4 9 . 60.0
Pd5 Au3 Au4 . . 0.0
Au4 Au3 Pd5 9 1_544 120.0
Pd5 Au3 Pd5 . 1_544 180.0
Au4 Au3 Pd5 . 1_544 180.0
Au4 Au3 Au4 9 9_445 180.0
Pd5 Au3 Au4 . 9_445 120.0
Au4 Au3 Au4 . 9_445 120.0
Pd5 Au3 Au4 1_544 9_445 60.0
Au4 Au3 Au4 9 5_655 60.0
Pd5 Au3 Au4 . 5_655 60.0
Au4 Au3 Au4 . 5_655 60.0
Pd5 Au3 Au4 1_544 5_655 120.0
Au4 Au3 Au4 9_445 5_655 120.0
Au4 Au3 Pd5 9 5_554 120.0
Pd5 Au3 Pd5 . 5_554 120.0
Au4 Au3 Pd5 . 5_554 120.0
Pd5 Au3 Pd5 1_544 5_554 60.0
Au4 Au3 Pd5 9_445 5_554 60.0
Au4 Au3 Pd5 5_655 5_554 180.0
Au4 Au3 Au4 9 5_554 120.0
Pd5 Au3 Au4 . 5_554 120.0
Au4 Au3 Au4 . 5_554 120.0
Pd5 Au3 Au4 1_544 5_554 60.0
Au4 Au3 Au4 9_445 5_554 60.0
Au4 Au3 Au4 5_655 5_554 180.0
Pd5 Au3 Au4 5_554 5_554 0.0
Au4 Au3 Au4 9 1_544 120.0
Pd5 Au3 Au4 . 1_544 180.0
Au4 Au3 Au4 . 1_544 180.0
Pd5 Au3 Au4 1_544 1_544 0.0
Au4 Au3 Au4 9_445 1_544 60.0
Au4 Au3 Au4 5_655 1_544 120.0
Pd5 Au3 Au4 5_554 1_544 60.0
Au4 Au3 Au4 5_554 1_544 60.0
Au4 Au3 Pd5 9 5_655 60.0
Pd5 Au3 Pd5 . 5_655 60.0
Au4 Au3 Pd5 . 5_655 60.0
Pd5 Au3 Pd5 1_544 5_655 120.0
Au4 Au3 Pd5 9_445 5_655 120.0
Au4 Au3 Pd5 5_655 5_655 0.0
Pd5 Au3 Pd5 5_554 5_655 180.0
Au4 Au3 Pd5 5_554 5_655 180.0
Au4 Au3 Pd5 1_544 5_655 120.0
Au4 Au3 Pd5 9 9_445 180.0
Pd5 Au3 Pd5 . 9_445 120.0
Au4 Au3 Pd5 . 9_445 120.0
Pd5 Au3 Pd5 1_544 9_445 60.0
Au4 Au3 Pd5 9_445 9_445 0.0
Au4 Au3 Pd5 5_655 9_445 120.0
Pd5 Au3 Pd5 5_554 9_445 60.0
Au4 Au3 Pd5 5_554 9_445 60.0
Au4 Au3 Pd5 1_544 9_445 60.0
Pd5 Au3 Pd5 5_655 9_445 120.0
Au4 Au3 Pd5 9 9 0.0
Pd5 Au3 Pd5 . 9 60.0
Au4 Au3 Pd5 . 9 60.0
Pd5 Au3 Pd5 1_544 9 120.0
Au4 Au3 Pd5 9_445 9 180.0
Au4 Au3 Pd5 5_655 9 60.0
Pd5 Au3 Pd5 5_554 9 120.0
Au4 Au3 Pd5 5_554 9 120.0
Au4 Au3 Pd5 1_544 9 120.0
Pd5 Au3 Pd5 5_655 9 60.0
Pd5 Au3 Pd5 9_445 9 180.0
Au4 Pd5 Pd1 9_556 . 120.0
Au4 Pd5 In2 9_556 . 120.0
Pd1 Pd5 In2 . . 0.0
Au4 Pd5 Au3 9_556 . 120.0
Pd1 Pd5 Au3 . . 0.0
In2 Pd5 Au3 . . 0.0
Au4 Pd5 Au4 9_556 9_455 180.0
Pd1 Pd5 Au4 . 9_455 60.0
In2 Pd5 Au4 . 9_455 60.0
Au3 Pd5 Au4 . 9_455 60.0
Au4 Pd5 Au4 9_556 5_665 60.0
Pd1 Pd5 Au4 . 5_665 120.0
In2 Pd5 Au4 . 5_665 120.0
Au3 Pd5 Au4 . 5_665 120.0
Au4 Pd5 Au4 9_455 5_665 120.0
Au4 Pd5 Pd1 9_556 1_566 60.0
Pd1 Pd5 Pd1 . 1_566 180.0
In2 Pd5 Pd1 . 1_566 180.0
Au3 Pd5 Pd1 . 1_566 180.0
Au4 Pd5 Pd1 9_455 1_566 120.0
Au4 Pd5 Pd1 5_665 1_566 60.0
Au4 Pd5 Au4 9_556 5 120.0
Pd1 Pd5 Au4 . 5 60.0
In2 Pd5 Au4 . 5 60.0
Au3 Pd5 Au4 . 5 60.0
Au4 Pd5 Au4 9_455 5 60.0
Au4 Pd5 Au4 5_665 5 180.0
Pd1 Pd5 Au4 1_566 5 120.0
Au4 Pd5 Pd5 9_556 9_556 0.0
Pd1 Pd5 Pd5 . 9_556 120.0
In2 Pd5 Pd5 . 9_556 120.0
Au3 Pd5 Pd5 . 9_556 120.0
Au4 Pd5 Pd5 9_455 9_556 180.0
Au4 Pd5 Pd5 5_665 9_556 60.0
Pd1 Pd5 Pd5 1_566 9_556 60.0
Au4 Pd5 Pd5 5 9_556 120.0
Au4 Pd5 In2 9_556 1_566 60.0
Pd1 Pd5 In2 . 1_566 180.0
In2 Pd5 In2 . 1_566 180.0
Au3 Pd5 In2 . 1_566 180.0
Au4 Pd5 In2 9_455 1_566 120.0
Au4 Pd5 In2 5_665 1_566 60.0
Pd1 Pd5 In2 1_566 1_566 0.0
Au4 Pd5 In2 5 1_566 120.0
Pd5 Pd5 In2 9_556 1_566 60.0
Au4 Pd5 Pd5 9_556 9_455 180.0
Pd1 Pd5 Pd5 . 9_455 60.0
In2 Pd5 Pd5 . 9_455 60.0
Au3 Pd5 Pd5 . 9_455 60.0
Au4 Pd5 Pd5 9_455 9_455 0.0
Au4 Pd5 Pd5 5_665 9_455 120.0
Pd1 Pd5 Pd5 1_566 9_455 120.0
Au4 Pd5 Pd5 5 9_455 60.0
Pd5 Pd5 Pd5 9_556 9_455 180.0
In2 Pd5 Pd5 1_566 9_455 120.0
Au4 Pd5 Pd5 9_556 5_665 60.0
Pd1 Pd5 Pd5 . 5_665 120.0
In2 Pd5 Pd5 . 5_665 120.0
Au3 Pd5 Pd5 . 5_665 120.0
Au4 Pd5 Pd5 9_455 5_665 120.0
Au4 Pd5 Pd5 5_665 5_665 0.0
Pd1 Pd5 Pd5 1_566 5_665 60.0
Au4 Pd5 Pd5 5 5_665 180.0
Pd5 Pd5 Pd5 9_556 5_665 60.0
In2 Pd5 Pd5 1_566 5_665 60.0
Pd5 Pd5 Pd5 9_455 5_665 120.0
Au4 Au4 Pd1 9_556 . 120.0
Au4 Au4 In2 9_556 . 120.0
Pd1 Au4 In2 . . 0.0
Au4 Au4 Au3 9_556 . 120.0
Pd1 Au4 Au3 . . 0.0
In2 Au4 Au3 . . 0.0
Au4 Au4 Au4 9_556 9_455 180.0
Pd1 Au4 Au4 . 9_455 60.0
In2 Au4 Au4 . 9_455 60.0
Au3 Au4 Au4 . 9_455 60.0
Au4 Au4 Au4 9_556 5_665 60.0
Pd1 Au4 Au4 . 5_665 120.0
In2 Au4 Au4 . 5_665 120.0
Au3 Au4 Au4 . 5_665 120.0
Au4 Au4 Au4 9_455 5_665 120.0
Au4 Au4 Pd1 9_556 1_566 60.0
Pd1 Au4 Pd1 . 1_566 180.0
In2 Au4 Pd1 . 1_566 180.0
Au3 Au4 Pd1 . 1_566 180.0
Au4 Au4 Pd1 9_455 1_566 120.0
Au4 Au4 Pd1 5_665 1_566 60.0
Au4 Au4 Au4 9_556 5 120.0
Pd1 Au4 Au4 . 5 60.0
In2 Au4 Au4 . 5 60.0
Au3 Au4 Au4 . 5 60.0
Au4 Au4 Au4 9_455 5 60.0
Au4 Au4 Au4 5_665 5 180.0
Pd1 Au4 Au4 1_566 5 120.0
Au4 Au4 Pd5 9_556 9_556 0.0
Pd1 Au4 Pd5 . 9_556 120.0
In2 Au4 Pd5 . 9_556 120.0
Au3 Au4 Pd5 . 9_556 120.0
Au4 Au4 Pd5 9_455 9_556 180.0
Au4 Au4 Pd5 5_665 9_556 60.0
Pd1 Au4 Pd5 1_566 9_556 60.0
Au4 Au4 Pd5 5 9_556 120.0
Au4 Au4 In2 9_556 1_566 60.0
Pd1 Au4 In2 . 1_566 180.0
In2 Au4 In2 . 1_566 180.0
Au3 Au4 In2 . 1_566 180.0
Au4 Au4 In2 9_455 1_566 120.0
Au4 Au4 In2 5_665 1_566 60.0
Pd1 Au4 In2 1_566 1_566 0.0
Au4 Au4 In2 5 1_566 120.0
Pd5 Au4 In2 9_556 1_566 60.0
Au4 Au4 Pd5 9_556 9_455 180.0
Pd1 Au4 Pd5 . 9_455 60.0
In2 Au4 Pd5 . 9_455 60.0
Au3 Au4 Pd5 . 9_455 60.0
Au4 Au4 Pd5 9_455 9_455 0.0
Au4 Au4 Pd5 5_665 9_455 120.0
Pd1 Au4 Pd5 1_566 9_455 120.0
Au4 Au4 Pd5 5 9_455 60.0
Pd5 Au4 Pd5 9_556 9_455 180.0
In2 Au4 Pd5 1_566 9_455 120.0
Au4 Au4 Pd5 9_556 5_665 60.0
Pd1 Au4 Pd5 . 5_665 120.0
In2 Au4 Pd5 . 5_665 120.0
Au3 Au4 Pd5 . 5_665 120.0
Au4 Au4 Pd5 9_455 5_665 120.0
Au4 Au4 Pd5 5_665 5_665 0.0
Pd1 Au4 Pd5 1_566 5_665 60.0
Au4 Au4 Pd5 5 5_665 180.0
Pd5 Au4 Pd5 9_556 5_665 60.0
In2 Au4 Pd5 1_566 5_665 60.0
Pd5 Au4 Pd5 9_455 5_665 120.0

loop_
_geom_bond_atom_site_label_1
_geom_bond_atom_site_label_2
_geom_bond_site_symmetry_2
_geom_bond_distance
Pd1 Au4 9 2.8573(12)
Pd1 Pd5 . 2.8573(12)
Pd1 Au4 . 2.8573(12)
Pd1 Pd5 1_544 2.8573(12)
Pd1 Au4 9_445 2.8573(12)
Pd1 Au4 5_655 2.8573(12)
Pd1 Pd5 5_554 2.8573(12)
Pd1 Au4 5_554 2.8573(12)
Pd1 Au4 1_544 2.8573(12)
Pd1 Pd5 5_655 2.8573(12)
Pd1 Pd5 9_445 2.8573(12)
Pd1 Pd5 9 2.8573(12)
In2 Au4 9 2.8573(12)
In2 Pd5 . 2.8573(12)
In2 Au4 . 2.8573(12)
In2 Pd5 1_544 2.8573(12)
In2 Au4 9_445 2.8573(12)
In2 Au4 5_655 2.8573(12)
In2 Pd5 5_554 2.8573(12)
In2 Au4 5_554 2.8573(12)
In2 Au4 1_544 2.8573(12)
In2 Pd5 5_655 2.8573(12)
In2 Pd5 9_445 2.8573(12)
In2 Pd5 9 2.8573(12)
Au3 Au4 9 2.8573(12)
Au3 Pd5 . 2.8573(12)
Au3 Au4 . 2.8573(12)
Au3 Pd5 1_544 2.8573(12)
Au3 Au4 9_445 2.8573(12)
Au3 Au4 5_655 2.8573(12)
Au3 Pd5 5_554 2.8573(12)
Au3 Au4 5_554 2.8573(12)
Au3 Au4 1_544 2.8573(12)
Au3 Pd5 5_655 2.8573(12)
Au3 Pd5 9_445 2.8573(12)
Au3 Pd5 9 2.8573(12)
Pd5 Au4 9_556 2.8573(12)
Pd5 Au4 9_455 2.8573(12)
Pd5 Au4 5_665 2.8573(12)
Pd5 Pd1 1_566 2.8573(12)
Pd5 Au4 5 2.8573(12)
Pd5 Pd5 9_556 2.8573(12)
Pd5 In2 1_566 2.8573(12)
Pd5 Pd5 9_455 2.8573(12)
Pd5 Pd5 5_665 2.8573(12)
Au4 Au4 9_556 2.8573(12)
Au4 Au4 9_455 2.8573(12)
Au4 Au4 5_665 2.8573(12)
Au4 Pd1 1_566 2.8573(12)
Au4 Au4 5 2.8573(12)
Au4 Pd5 9_556 2.8573(12)
Au4 In2 1_566 2.8573(12)
Au4 Pd5 9_455 2.8573(12)
Au4 Pd5 5_665 2.8573(12)

_cod_database_fobs_code 2021014
